data_2105490
loop_
_publ_author_name
'Bruni, Giovanna'
'Maietta, Mariarosa'
'Scotti, Federico'
'Maggi, Lauretta'
'Bini, Marcella'
'Ferrari, Stefania'
'Capsoni, Doretta'
'Boiocchi, Massimo'
'Berbenni, Vittorio'
'Milanese, Chiara'
'Girella, Alessandro'
'Marini, Amedeo'

_publ_section_title
;
 Structure and properties of domperidone and its succinate salt
;
_journal_coeditor_code ZB5028
_journal_issue 4
_journal_name_full 'Acta Crystallographica Section B'
_journal_page_first 362
_journal_page_last 370
_journal_paper_doi 10.1107/S2052519213016989
_journal_volume 69
_journal_year 2013
_chemical_formula_moiety 'C22 H24 Cl N5 O2'
_chemical_formula_sum 'C22 H24 Cl N5 O2'
_chemical_formula_weight 425.91
_chemical_name_systematic
;
 ?
;
_space_group_IT_number 14
_symmetry_cell_setting monoclinic
_symmetry_space_group_name_Hall '-P 2ybc'
_symmetry_space_group_name_H-M 'P 1 21/c 1'
_atom_sites_solution_hydrogens geom
_atom_sites_solution_primary direct
_atom_sites_solution_secondary difmap
_audit_creation_method SHELXL-97
_cell_angle_alpha 90.00
_cell_angle_beta 109.604(9)
_cell_angle_gamma 90.00
_cell_formula_units_Z 4
_cell_length_a 20.214(2)
_cell_length_b 6.8155(9)
_cell_length_c 15.8630(19)
_cell_measurement_reflns_used 25
_cell_measurement_temperature 293(2)
_cell_measurement_theta_max 19
_cell_measurement_theta_min 13
_cell_volume 2058.7(4)
_computing_cell_refinement 'CAD4 Express (Enraf Nonius, 1994)'
_computing_data_collection 'CAD4 Express (Enraf Nonius, 1994)'
_computing_data_reduction 'XCAD4 (Harms & Wocadlo, 1995)'
_computing_molecular_graphics 'Mercury (Macrae et al., 2008)'
_computing_publication_material 'WinGX publication routines (Farrugia, 1999)'
_computing_structure_refinement 'SHELXL-97 (Sheldrick, 2008)'
_computing_structure_solution 'SIR-97 (Altomare et al., 1999)'
_diffrn_ambient_temperature 293(2)
_diffrn_measured_fraction_theta_full 1.000
_diffrn_measured_fraction_theta_max 1.000
_diffrn_measurement_device_type 'Enraf-Nonius CAD4'
_diffrn_measurement_method 'omega scans'
_diffrn_radiation_monochromator graphite
_diffrn_radiation_source 'fine-focus sealed tube'
_diffrn_radiation_type MoK\a
_diffrn_radiation_wavelength 0.71073
_diffrn_reflns_av_R_equivalents 0.0163
_diffrn_reflns_av_sigmaI/netI 0.0468
_diffrn_reflns_limit_h_max 22
_diffrn_reflns_limit_h_min -24
_diffrn_reflns_limit_k_max 0
_diffrn_reflns_limit_k_min -8
_diffrn_reflns_limit_l_max 18
_diffrn_reflns_limit_l_min 0
_diffrn_reflns_number 3791
_diffrn_reflns_theta_full 25.06
_diffrn_reflns_theta_max 25.06
_diffrn_reflns_theta_min 1.07
_diffrn_standards_decay_% 0
_diffrn_standards_interval_time 300
_diffrn_standards_number 3
_exptl_absorpt_coefficient_mu 0.215
_exptl_absorpt_correction_T_max 0.999
_exptl_absorpt_correction_T_min 0.943
_exptl_absorpt_correction_type psi-scan
_exptl_absorpt_process_details
;
North A.C.T., Phillips D.C. & Mathews F.S. (1968) Acta. Cryst. A24, 351
;
_exptl_crystal_colour colourless
_exptl_crystal_density_diffrn 1.374
_exptl_crystal_density_method 'not measured'
_exptl_crystal_description prism
_exptl_crystal_F_000 896
_exptl_crystal_size_max 0.6
_exptl_crystal_size_mid 0.45
_exptl_crystal_size_min 0.3
_refine_diff_density_max 0.150
_refine_diff_density_min -0.188
_refine_ls_extinction_method none
_refine_ls_goodness_of_fit_ref 1.005
_refine_ls_hydrogen_treatment mixed
_refine_ls_matrix_type full
_refine_ls_number_parameters 277
_refine_ls_number_reflns 3639
_refine_ls_number_restraints 2
_refine_ls_restrained_S_all 1.005
_refine_ls_R_factor_all 0.0955
_refine_ls_R_factor_gt 0.0479
_refine_ls_shift/su_max 0.000
_refine_ls_shift/su_mean 0.000
_refine_ls_structure_factor_coef Fsqd
_refine_ls_weighting_details 'calc w=1/[\s^2^(Fo^2^)+(0.0461P)^2^+0.4529P] where P=(Fo^2^+2Fc^2^)/3'
_refine_ls_weighting_scheme calc
_refine_ls_wR_factor_gt 0.0980
_refine_ls_wR_factor_ref 0.1167
_reflns_number_gt 2207
_reflns_number_total 3639
_reflns_threshold_expression >2\s(I)
_cod_data_source_file zb5028.cif
_cod_data_source_block dom1_p21c
_cod_original_sg_symbol_H-M 'P 21/c'
_cod_database_code 2105490
_cod_database_fobs_code 2105490

loop_
_symmetry_equiv_pos_as_xyz
'x, y, z'
'-x, y+1/2, -z+1/2'
'-x, -y, -z'
'x, -y-1/2, z-1/2'

loop_
_atom_site_type_symbol
_atom_site_label
_atom_site_fract_x
_atom_site_fract_y
_atom_site_fract_z
_atom_site_U_iso_or_equiv
_atom_site_adp_type
_atom_site_calc_flag
_atom_site_refinement_flags
_atom_site_occupancy
_atom_site_symmetry_multiplicity
C C1 0.41904(14) 0.5576(4) 0.39099(16) 0.0409(6) Uani d . 1 1
C C2 0.48363(13) 0.5677(4) 0.29945(15) 0.0361(6) Uani d . 1 1
C C3 0.53706(14) 0.5675(4) 0.26375(17) 0.0424(6) Uani d . 1 1
H H3 0.5840 0.5603 0.2998 0.051 Uiso calc R 1 1
C C4 0.51741(14) 0.5785(4) 0.17167(17) 0.0426(6) Uani d . 1 1
C C5 0.44779(15) 0.5946(4) 0.11731(17) 0.0469(7) Uani d . 1 1
H H5 0.4367 0.6050 0.0557 0.056 Uiso calc R 1 1
C C6 0.39476(15) 0.5953(4) 0.15392(16) 0.0452(7) Uani d . 1 1
H H6 0.3480 0.6074 0.1177 0.054 Uiso calc R 1 1
C C7 0.41285(13) 0.5775(4) 0.24605(16) 0.0382(6) Uani d . 1 1
C C8 0.29721(13) 0.5637(4) 0.27956(17) 0.0451(7) Uani d . 1 1
H H8 0.2866 0.5362 0.3343 0.054 Uiso calc R 1 1
C C9 0.26496(14) 0.3987(4) 0.21327(19) 0.0504(8) Uani d . 1 1
H H9A 0.2825 0.4072 0.1635 0.060 Uiso calc R 1 1
H H9B 0.2795 0.2733 0.2425 0.060 Uiso calc R 1 1
C C10 0.26463(14) 0.7607(4) 0.2442(2) 0.0520(8) Uani d . 1 1
H H10A 0.2807 0.8025 0.1959 0.062 Uiso calc R 1 1
H H10B 0.2797 0.8578 0.2915 0.062 Uiso calc R 1 1
C C11 0.18518(14) 0.4084(4) 0.17781(19) 0.0511(7) Uani d . 1 1
H H11A 0.1671 0.3087 0.1322 0.061 Uiso calc R 1 1
H H11B 0.1671 0.3818 0.2261 0.061 Uiso calc R 1 1
C C12 0.18501(15) 0.7482(5) 0.2103(2) 0.0589(8) Uani d . 1 1
H H12A 0.1687 0.7137 0.2593 0.071 Uiso calc R 1 1
H H12B 0.1653 0.8749 0.1872 0.071 Uiso calc R 1 1
C C13 0.08479(14) 0.6068(5) 0.0967(2) 0.0614(9) Uani d . 1 1
H H13A 0.0627 0.6184 0.1421 0.074 Uiso calc R 1 1
H H13B 0.0691 0.4848 0.0647 0.074 Uiso calc R 1 1
C C14 0.06218(15) 0.7764(5) 0.0323(2) 0.0595(9) Uani d . 1 1
H H14A 0.0822 0.8968 0.0629 0.071 Uiso calc R 1 1
H H14B 0.0114 0.7884 0.0127 0.071 Uiso calc R 1 1
C C15 0.08500(19) 0.7508(5) -0.0487(2) 0.0704(10) Uani d . 1 1
H H15A 0.1289 0.6787 -0.0310 0.084 Uiso calc R 1 1
H H15B 0.0501 0.6727 -0.0930 0.084 Uiso calc R 1 1
C C16 0.04315(16) 1.0309(5) -0.15589(19) 0.0562(9) Uani d . 1 1
C C17 0.14088(16) 1.2172(5) -0.11434(19) 0.0560(8) Uani d . 1 1
C C18 0.1909(2) 1.3588(6) -0.1073(2) 0.0782(11) Uani d . 1 1
H H18 0.1809 1.4722 -0.1418 0.094 Uiso calc R 1 1
C C19 0.2572(2) 1.3233(9) -0.0456(3) 0.1013(16) Uani d . 1 1
H H19 0.2926 1.4153 -0.0389 0.122 Uiso calc R 1 1
C C20 0.2716(2) 1.1577(10) 0.0049(3) 0.1051(19) Uani d . 1 1
H H20 0.3166 1.1400 0.0456 0.126 Uiso calc R 1 1
C C21 0.22114(19) 1.0131(7) -0.0020(2) 0.0832(13) Uani d . 1 1
H H21 0.2313 0.8999 0.0327 0.100 Uiso calc R 1 1
C C22 0.15503(16) 1.0476(5) -0.06350(18) 0.0588(9) Uani d . 1 1
Cl Cl1 0.58262(4) 0.57615(12) 0.12235(5) 0.0585(2) Uani d . 1 1
N N1 0.48566(11) 0.5594(4) 0.38762(13) 0.0412(5) Uani d D 1 1
N N2 0.37381(10) 0.5683(3) 0.30363(13) 0.0413(5) Uani d . 1 1
N N3 0.16121(11) 0.6012(3) 0.13985(15) 0.0466(6) Uani d . 1 1
N N4 0.09438(13) 0.9342(4) -0.08959(15) 0.0588(7) Uani d . 1 1
N N5 0.07140(13) 1.2038(4) -0.16988(16) 0.0575(7) Uani d D 1 1
O O1 0.40172(9) 0.5468(3) 0.45775(11) 0.0509(5) Uani d . 1 1
O O2 -0.01709(11) 0.9712(4) -0.19349(14) 0.0721(7) Uani d . 1 1
H H1N 0.5280(10) 0.532(5) 0.4355(15) 0.087 Uiso d D 1 1
H H5N 0.0499(15) 1.294(4) -0.2169(16) 0.087 Uiso d D 1 1

loop_
_atom_site_aniso_label
_atom_site_aniso_U_11
_atom_site_aniso_U_22
_atom_site_aniso_U_33
_atom_site_aniso_U_12
_atom_site_aniso_U_13
_atom_site_aniso_U_23
C1 0.0479(16) 0.0404(16) 0.0289(14) 0.0001(14) 0.0054(12) -0.0029(13)
C2 0.0439(15) 0.0300(14) 0.0278(13) 0.0023(13) 0.0033(11) 0.0007(12)
C3 0.0439(15) 0.0355(15) 0.0400(15) -0.0004(14) 0.0039(12) 0.0008(14)
C4 0.0554(17) 0.0340(15) 0.0383(15) -0.0014(14) 0.0157(13) -0.0014(13)
C5 0.0616(19) 0.0462(18) 0.0271(13) -0.0023(15) 0.0072(13) 0.0014(13)
C6 0.0500(16) 0.0491(18) 0.0274(13) 0.0010(15) 0.0007(12) 0.0012(13)
C7 0.0430(14) 0.0338(14) 0.0311(13) 0.0010(13) 0.0038(11) -0.0003(13)
C8 0.0402(15) 0.0551(18) 0.0348(14) 0.0030(15) 0.0058(11) 0.0036(15)
C9 0.0487(17) 0.0436(17) 0.0505(17) 0.0029(14) 0.0056(14) 0.0036(14)
C10 0.0473(17) 0.0466(18) 0.0515(17) 0.0017(15) 0.0027(14) -0.0091(15)
C11 0.0465(17) 0.0478(18) 0.0523(17) -0.0052(15) 0.0076(14) 0.0076(15)
C12 0.0523(18) 0.058(2) 0.0580(19) 0.0098(16) 0.0081(15) -0.0056(17)
C13 0.0379(16) 0.070(2) 0.067(2) 0.0008(16) 0.0058(14) 0.0098(18)
C14 0.0468(17) 0.062(2) 0.0601(19) 0.0082(16) 0.0047(15) -0.0003(17)
C15 0.085(2) 0.056(2) 0.060(2) 0.016(2) 0.0122(18) -0.0033(18)
C16 0.0510(19) 0.071(2) 0.0393(16) 0.0121(18) 0.0056(15) -0.0088(16)
C17 0.0517(19) 0.077(2) 0.0397(16) 0.0017(18) 0.0157(15) -0.0104(17)
C18 0.079(3) 0.105(3) 0.060(2) -0.014(2) 0.036(2) -0.021(2)
C19 0.069(3) 0.174(5) 0.066(3) -0.029(3) 0.030(2) -0.045(3)
C20 0.047(2) 0.202(6) 0.055(2) 0.013(3) 0.0027(19) -0.035(3)
C21 0.059(2) 0.131(4) 0.0461(19) 0.030(2) -0.0007(17) -0.008(2)
C22 0.0558(19) 0.080(3) 0.0366(16) 0.0150(19) 0.0105(14) -0.0055(17)
Cl1 0.0674(5) 0.0601(5) 0.0537(5) -0.0005(4) 0.0282(4) -0.0038(4)
N1 0.0419(13) 0.0493(14) 0.0251(11) -0.0012(12) 0.0014(9) 0.0007(11)
N2 0.0400(12) 0.0503(14) 0.0266(10) 0.0022(12) 0.0018(9) 0.0043(11)
N3 0.0376(12) 0.0475(15) 0.0467(13) -0.0002(11) 0.0035(10) 0.0018(12)
N4 0.0584(16) 0.0629(18) 0.0466(14) 0.0106(15) 0.0061(12) -0.0010(14)
N5 0.0553(16) 0.069(2) 0.0428(14) 0.0093(15) 0.0093(12) 0.0063(14)
O1 0.0523(11) 0.0696(14) 0.0276(9) 0.0015(11) 0.0091(8) -0.0003(10)
O2 0.0523(13) 0.0900(18) 0.0600(13) 0.0012(13) 0.0003(11) -0.0162(13)

loop_
_atom_type_symbol
_atom_type_description
_atom_type_scat_dispersion_real
_atom_type_scat_dispersion_imag
_atom_type_scat_source
C C 0.0033 0.0016 'International Tables Vol C Tables 4.2.6.8 and 6.1.1.4'
H H 0.0000 0.0000 'International Tables Vol C Tables 4.2.6.8 and 6.1.1.4'
Cl Cl 0.1484 0.1585 'International Tables Vol C Tables 4.2.6.8 and 6.1.1.4'
N N 0.0061 0.0033 'International Tables Vol C Tables 4.2.6.8 and 6.1.1.4'
O O 0.0106 0.0060 'International Tables Vol C Tables 4.2.6.8 and 6.1.1.4'

loop_
_geom_angle_atom_site_label_1
_geom_angle_atom_site_label_2
_geom_angle_atom_site_label_3
_geom_angle
O1 C1 N1 127.3(2)
O1 C1 N2 125.8(3)
N1 C1 N2 106.8(2)
C3 C2 N1 130.7(2)
C3 C2 C7 122.3(2)
N1 C2 C7 106.9(2)
C2 C3 C4 116.6(2)
C2 C3 H3 121.7
C4 C3 H3 121.7
C3 C4 C5 122.3(3)
C3 C4 Cl1 118.8(2)
C5 C4 Cl1 118.9(2)
C6 C5 C4 120.6(2)
C6 C5 H5 119.7
C4 C5 H5 119.7
C5 C6 C7 118.4(2)
C5 C6 H6 120.8
C7 C6 H6 120.8
C6 C7 N2 133.4(2)
C6 C7 C2 119.8(2)
N2 C7 C2 106.9(2)
N2 C8 C10 111.5(2)
N2 C8 C9 111.4(2)
C10 C8 C9 111.4(2)
N2 C8 H8 107.4
C10 C8 H8 107.4
C9 C8 H8 107.4
C11 C9 C8 112.2(2)
C11 C9 H9A 109.2
C8 C9 H9A 109.2
C11 C9 H9B 109.2
C8 C9 H9B 109.2
H9A C9 H9B 107.9
C8 C10 C12 111.0(2)
C8 C10 H10A 109.4
C12 C10 H10A 109.4
C8 C10 H10B 109.4
C12 C10 H10B 109.4
H10A C10 H10B 108.0
N3 C11 C9 110.8(2)
N3 C11 H11A 109.5
C9 C11 H11A 109.5
N3 C11 H11B 109.5
C9 C11 H11B 109.5
H11A C11 H11B 108.1
N3 C12 C10 110.4(2)
N3 C12 H12A 109.6
C10 C12 H12A 109.6
N3 C12 H12B 109.6
C10 C12 H12B 109.6
H12A C12 H12B 108.1
N3 C13 C14 111.6(2)
N3 C13 H13A 109.3
C14 C13 H13A 109.3
N3 C13 H13B 109.3
C14 C13 H13B 109.3
H13A C13 H13B 108.0
C13 C14 C15 112.2(3)
C13 C14 H14A 109.2
C15 C14 H14A 109.2
C13 C14 H14B 109.2
C15 C14 H14B 109.2
H14A C14 H14B 107.9
N4 C15 C14 113.8(3)
N4 C15 H15A 108.8
C14 C15 H15A 108.8
N4 C15 H15B 108.8
C14 C15 H15B 108.8
H15A C15 H15B 107.7
O2 C16 N5 127.5(3)
O2 C16 N4 125.6(3)
N5 C16 N4 106.9(3)
C18 C17 C22 122.4(3)
C18 C17 N5 131.1(3)
C22 C17 N5 106.4(3)
C17 C18 C19 116.4(4)
C17 C18 H18 121.8
C19 C18 H18 121.8
C20 C19 C18 121.7(4)
C20 C19 H19 119.2
C18 C19 H19 119.2
C19 C20 C21 122.2(4)
C19 C20 H20 118.9
C21 C20 H20 118.9
C22 C21 C20 116.3(4)
C22 C21 H21 121.9
C20 C21 H21 121.9
C17 C22 C21 121.0(4)
C17 C22 N4 107.6(3)
C21 C22 N4 131.4(4)
C1 N1 C2 110.1(2)
C1 N1 H1N 127(2)
C2 N1 H1N 122(2)
C1 N2 C7 109.3(2)
C1 N2 C8 123.1(2)
C7 N2 C8 127.66(19)
C12 N3 C11 108.9(2)
C12 N3 C13 111.4(2)
C11 N3 C13 111.6(2)
C16 N4 C22 108.9(3)
C16 N4 C15 125.4(3)
C22 N4 C15 125.5(3)
C16 N5 C17 110.2(3)
C16 N5 H5N 125(2)
C17 N5 H5N 124(2)

loop_
_geom_bond_atom_site_label_1
_geom_bond_atom_site_label_2
_geom_bond_distance
C1 O1 1.224(3)
C1 N1 1.366(3)
C1 N2 1.382(3)
C2 C3 1.378(3)
C2 N1 1.386(3)
C2 C7 1.399(3)
C3 C4 1.381(3)
C3 H3 0.9300
C4 C5 1.386(4)
C4 Cl1 1.744(3)
C5 C6 1.380(4)
C5 H5 0.9300
C6 C7 1.388(3)
C6 H6 0.9300
C7 N2 1.394(3)
C8 N2 1.466(3)
C8 C10 1.518(4)
C8 C9 1.528(4)
C8 H8 0.9800
C9 C11 1.521(4)
C9 H9A 0.9700
C9 H9B 0.9700
C10 C12 1.519(4)
C10 H10A 0.9700
C10 H10B 0.9700
C11 N3 1.459(3)
C11 H11A 0.9700
C11 H11B 0.9700
C12 N3 1.457(4)
C12 H12A 0.9700
C12 H12B 0.9700
C13 N3 1.465(3)
C13 C14 1.509(4)
C13 H13A 0.9700
C13 H13B 0.9700
C14 C15 1.514(4)
C14 H14A 0.9700
C14 H14B 0.9700
C15 N4 1.449(4)
C15 H15A 0.9700
C15 H15B 0.9700
C16 O2 1.232(3)
C16 N5 1.359(4)
C16 N4 1.372(4)
C17 C18 1.375(5)
C17 C22 1.383(5)
C17 N5 1.388(4)
C18 C19 1.390(5)
C18 H18 0.9300
C19 C20 1.359(7)
C19 H19 0.9300
C20 C21 1.396(6)
C20 H20 0.9300
C21 C22 1.385(4)
C21 H21 0.9300
C22 N4 1.390(4)
N1 H1N 0.953(10)
N5 H5N 0.951(10)

loop_
_geom_torsion_atom_site_label_1
_geom_torsion_atom_site_label_2
_geom_torsion_atom_site_label_3
_geom_torsion_atom_site_label_4
_geom_torsion
N1 C2 C3 C4 -179.7(3)
C7 C2 C3 C4 0.3(4)
C2 C3 C4 C5 1.8(4)
C2 C3 C4 Cl1 -179.3(2)
C3 C4 C5 C6 -1.6(5)
Cl1 C4 C5 C6 179.5(2)
C4 C5 C6 C7 -0.6(4)
C5 C6 C7 N2 -178.2(3)
C5 C6 C7 C2 2.7(4)
C3 C2 C7 C6 -2.5(4)
N1 C2 C7 C6 177.4(3)
C3 C2 C7 N2 178.1(3)
N1 C2 C7 N2 -1.9(3)
N2 C8 C9 C11 -172.3(2)
C10 C8 C9 C11 -47.1(3)
N2 C8 C10 C12 174.0(2)
C9 C8 C10 C12 48.8(3)
C8 C9 C11 N3 54.1(3)
C8 C10 C12 N3 -58.4(3)
N3 C13 C14 C15 68.2(3)
C13 C14 C15 N4 -153.2(3)
C22 C17 C18 C19 -0.1(5)
N5 C17 C18 C19 -177.9(3)
C17 C18 C19 C20 -0.2(6)
C18 C19 C20 C21 0.3(6)
C19 C20 C21 C22 -0.1(6)
C18 C17 C22 C21 0.3(5)
N5 C17 C22 C21 178.6(3)
C18 C17 C22 N4 -177.7(3)
N5 C17 C22 N4 0.5(3)
C20 C21 C22 C17 -0.2(5)
C20 C21 C22 N4 177.3(3)
O1 C1 N1 C2 178.4(3)
N2 C1 N1 C2 -1.0(3)
C3 C2 N1 C1 -178.2(3)
C7 C2 N1 C1 1.8(3)
O1 C1 N2 C7 -179.6(3)
N1 C1 N2 C7 -0.2(3)
O1 C1 N2 C8 -1.4(5)
N1 C1 N2 C8 178.0(2)
C6 C7 N2 C1 -177.9(3)
C2 C7 N2 C1 1.3(3)
C6 C7 N2 C8 4.0(5)
C2 C7 N2 C8 -176.8(3)
C10 C8 N2 C1 110.7(3)
C9 C8 N2 C1 -124.1(3)
C10 C8 N2 C7 -71.4(4)
C9 C8 N2 C7 53.7(4)
C10 C12 N3 C11 65.1(3)
C10 C12 N3 C13 -171.4(2)
C9 C11 N3 C12 -62.7(3)
C9 C11 N3 C13 173.8(2)
C14 C13 N3 C12 77.0(3)
C14 C13 N3 C11 -161.0(3)
O2 C16 N4 C22 -179.6(3)
N5 C16 N4 C22 -0.9(3)
O2 C16 N4 C15 -4.0(5)
N5 C16 N4 C15 174.8(3)
C17 C22 N4 C16 0.2(3)
C21 C22 N4 C16 -177.6(3)
C17 C22 N4 C15 -175.4(3)
C21 C22 N4 C15 6.8(5)
C14 C15 N4 C16 -89.7(4)
C14 C15 N4 C22 85.3(4)
O2 C16 N5 C17 180.0(3)
N4 C16 N5 C17 1.2(3)
C18 C17 N5 C16 177.0(3)
C22 C17 N5 C16 -1.1(3)
